data_4083207
loop_
_publ_author_name
'Wahlicht, Sven'
'Brendler, Erica'
'Heine, Thomas'
'Zhechkov, Lyuben'
'Wagler, J\"org'

_publ_section_title
;
 7-Azaindol-1-yl(organo)silanes and Their PdCl2Complexes: Pd-Capped
 Tetrahedral Silicon Coordination Spheres and Paddlewheels with a Pd--Si
 Axis
;
_journal_issue 10
_journal_name_full Organometallics
_journal_page_first 2479
_journal_paper_doi 10.1021/om401220m
_journal_volume 33
_journal_year 2014
_chemical_formula_moiety 'C28 H20 N8 Si'
_chemical_formula_sum 'C28 H20 N8 Si'
_chemical_formula_weight 496.61
_chemical_name_systematic
; 
 ? 
;
_space_group_IT_number 2
_symmetry_cell_setting triclinic
_symmetry_space_group_name_Hall '-P 1'
_symmetry_space_group_name_H-M 'P -1'
_atom_sites_solution_hydrogens geom
_atom_sites_solution_primary direct
_atom_sites_solution_secondary difmap
_audit_creation_method SHELXL-97
_cell_angle_alpha 82.554(7)
_cell_angle_beta 73.025(7)
_cell_angle_gamma 71.534(7)
_cell_formula_units_Z 2
_cell_length_a 9.3497(8)
_cell_length_b 11.6084(10)
_cell_length_c 12.2956(10)
_cell_measurement_reflns_used 8597
_cell_measurement_temperature 150(2)
_cell_measurement_theta_max 27.20
_cell_measurement_theta_min 2.38
_cell_volume 1209.63(19)
_computing_structure_refinement 'SHELXL-97 (Sheldrick, 1997)'
_computing_structure_solution 'SHELXS-97 (Sheldrick, 1990)'
_diffrn_ambient_temperature 150(2)
_diffrn_measured_fraction_theta_full 0.999
_diffrn_measured_fraction_theta_max 0.999
_diffrn_measurement_device_type 'Stoe IPDS-2T'
_diffrn_measurement_method 'omega scans'
_diffrn_radiation_monochromator graphite
_diffrn_radiation_source 'fine-focus sealed tube'
_diffrn_radiation_type MoK\a
_diffrn_radiation_wavelength 0.71073
_diffrn_reflns_av_R_equivalents 0.0401
_diffrn_reflns_av_sigmaI/netI 0.0387
_diffrn_reflns_limit_h_max 11
_diffrn_reflns_limit_h_min -11
_diffrn_reflns_limit_k_max 14
_diffrn_reflns_limit_k_min -14
_diffrn_reflns_limit_l_max 15
_diffrn_reflns_limit_l_min -15
_diffrn_reflns_number 13482
_diffrn_reflns_theta_full 27.00
_diffrn_reflns_theta_max 27.00
_diffrn_reflns_theta_min 2.38
_exptl_absorpt_coefficient_mu 0.132
_exptl_absorpt_correction_T_max 0.9921
_exptl_absorpt_correction_T_min 0.9736
_exptl_absorpt_correction_type integration
_exptl_absorpt_process_details XShape
_exptl_crystal_colour colorless
_exptl_crystal_density_diffrn 1.363
_exptl_crystal_density_method 'not measured'
_exptl_crystal_description polyhedron
_exptl_crystal_F_000 516
_exptl_crystal_size_max 0.25
_exptl_crystal_size_mid 0.15
_exptl_crystal_size_min 0.10
_refine_diff_density_max 0.284
_refine_diff_density_min -0.278
_refine_diff_density_rms 0.047
_refine_ls_extinction_method none
_refine_ls_goodness_of_fit_ref 1.036
_refine_ls_hydrogen_treatment constr
_refine_ls_matrix_type full
_refine_ls_number_parameters 334
_refine_ls_number_reflns 5276
_refine_ls_number_restraints 0
_refine_ls_restrained_S_all 1.036
_refine_ls_R_factor_all 0.0604
_refine_ls_R_factor_gt 0.0377
_refine_ls_shift/su_max 0.000
_refine_ls_shift/su_mean 0.000
_refine_ls_structure_factor_coef Fsqd
_refine_ls_weighting_details 'calc w=1/[\s^2^(Fo^2^)+(0.0360P)^2^+0.4304P] where P=(Fo^2^+2Fc^2^)/3'
_refine_ls_weighting_scheme calc
_refine_ls_wR_factor_gt 0.0825
_refine_ls_wR_factor_ref 0.0905
_reflns_number_gt 3997
_reflns_number_total 5276
_reflns_threshold_expression >2sigma(I)
_cod_data_source_file om401220m_si_002.cif
_cod_data_source_block SiL4
_cod_depositor_comments 'Adding full bibliography for 4083204--4083216.cif.'
_cod_original_cell_volume 1209.63(18)
_cod_original_sg_symbol_Hall -P1
_cod_original_sg_symbol_H-M P-1
_cod_database_code 4083207

loop_
_symmetry_equiv_pos_as_xyz
'x, y, z'
'-x, -y, -z'

loop_
_atom_site_label
_atom_site_type_symbol
_atom_site_fract_x
_atom_site_fract_y
_atom_site_fract_z
_atom_site_U_iso_or_equiv
_atom_site_adp_type
_atom_site_occupancy
_atom_site_symmetry_multiplicity
_atom_site_calc_flag
_atom_site_refinement_flags
Si1 Si 0.01859(5) 0.26281(4) 0.28361(3) 0.01783(10) Uani 1 1 d .
N1 N 0.01182(15) 0.11742(11) 0.27447(11) 0.0198(3) Uani 1 1 d .
N2 N 0.20284(17) 0.07389(13) 0.09405(12) 0.0287(3) Uani 1 1 d .
N3 N 0.21034(15) 0.26223(12) 0.26343(11) 0.0219(3) Uani 1 1 d .
N4 N 0.29786(18) 0.06757(14) 0.35676(14) 0.0343(4) Uani 1 1 d .
N5 N -0.06277(15) 0.35839(11) 0.18278(11) 0.0191(3) Uani 1 1 d .
N6 N -0.05288(15) 0.54707(12) 0.23695(11) 0.0223(3) Uani 1 1 d .
N7 N -0.08431(15) 0.31379(11) 0.41867(11) 0.0196(3) Uani 1 1 d .
N8 N -0.33508(16) 0.29814(12) 0.42105(12) 0.0234(3) Uani 1 1 d .
C1 C -0.04847(18) 0.04395(14) 0.36521(14) 0.0223(3) Uani 1 1 d .
H1 H -0.1215 0.0741 0.4346 0.027 Uiso 1 1 calc R
C2 C 0.0109(2) -0.07483(14) 0.34096(14) 0.0256(3) Uani 1 1 d .
H2 H -0.0141 -0.1409 0.3885 0.031 Uiso 1 1 calc R
C3 C 0.1189(2) -0.08266(14) 0.22976(14) 0.0255(3) Uani 1 1 d .
C4 C 0.2214(2) -0.17504(16) 0.15794(16) 0.0352(4) Uani 1 1 d .
H4 H 0.2284 -0.2581 0.1780 0.042 Uiso 1 1 calc R
C5 C 0.3130(2) -0.14030(18) 0.05589(16) 0.0405(5) Uani 1 1 d .
H5 H 0.3846 -0.2005 0.0049 0.049 Uiso 1 1 calc R
C6 C 0.3008(2) -0.01810(17) 0.02765(15) 0.0360(4) Uani 1 1 d .
H6 H 0.3656 0.0017 -0.0429 0.043 Uiso 1 1 calc R
C7 C 0.11765(18) 0.03729(14) 0.19127(13) 0.0217(3) Uani 1 1 d .
C8 C 0.28626(19) 0.34688(14) 0.20376(13) 0.0230(3) Uani 1 1 d .
H8 H 0.2358 0.4221 0.1714 0.028 Uiso 1 1 calc R
C9 C 0.44059(19) 0.30790(15) 0.19806(14) 0.0267(4) Uani 1 1 d .
H9 H 0.5151 0.3504 0.1629 0.032 Uiso 1 1 calc R
C10 C 0.47070(19) 0.19039(15) 0.25511(14) 0.0245(3) Uani 1 1 d .
C11 C 0.6010(2) 0.10189(17) 0.27819(15) 0.0309(4) Uani 1 1 d .
H11 H 0.7022 0.1129 0.2535 0.037 Uiso 1 1 calc R
C12 C 0.5764(2) -0.00239(18) 0.33847(17) 0.0364(4) Uani 1 1 d .
H12 H 0.6622 -0.0654 0.3547 0.044 Uiso 1 1 calc R
C13 C 0.4262(2) -0.01554(18) 0.37559(18) 0.0396(5) Uani 1 1 d .
H13 H 0.4141 -0.0884 0.4170 0.047 Uiso 1 1 calc R
C14 C 0.32659(18) 0.16501(15) 0.29585(14) 0.0230(3) Uani 1 1 d .
C15 C -0.12972(18) 0.32864(15) 0.10619(13) 0.0228(3) Uani 1 1 d .
H15 H -0.1229 0.2481 0.0925 0.027 Uiso 1 1 calc R
C16 C -0.20537(19) 0.42989(15) 0.05423(14) 0.0251(3) Uani 1 1 d .
H16 H -0.2597 0.4325 -0.0008 0.030 Uiso 1 1 calc R
C17 C -0.18847(18) 0.53264(14) 0.09759(13) 0.0218(3) Uani 1 1 d .
C18 C -0.2334(2) 0.65915(15) 0.08005(14) 0.0281(4) Uani 1 1 d .
H18 H -0.2931 0.6976 0.0277 0.034 Uiso 1 1 calc R
C19 C -0.1876(2) 0.72618(15) 0.14162(15) 0.0294(4) Uani 1 1 d .
H19 H -0.2164 0.8123 0.1320 0.035 Uiso 1 1 calc R
C20 C -0.0996(2) 0.66801(15) 0.21753(14) 0.0263(4) Uani 1 1 d .
H20 H -0.0706 0.7172 0.2584 0.032 Uiso 1 1 calc R
C21 C -0.09952(17) 0.48510(13) 0.17665(12) 0.0189(3) Uani 1 1 d .
C22 C -0.0305(2) 0.36060(14) 0.49371(14) 0.0236(3) Uani 1 1 d .
H22 H 0.0739 0.3631 0.4802 0.028 Uiso 1 1 calc R
C23 C -0.1473(2) 0.40177(15) 0.58788(14) 0.0268(4) Uani 1 1 d .
H23 H -0.1392 0.4371 0.6505 0.032 Uiso 1 1 calc R
C24 C -0.2857(2) 0.38206(14) 0.57558(13) 0.0242(3) Uani 1 1 d .
C25 C -0.4419(2) 0.40354(16) 0.63831(15) 0.0308(4) Uani 1 1 d .
H25 H -0.4788 0.4381 0.7109 0.037 Uiso 1 1 calc R
C26 C -0.5407(2) 0.37248(16) 0.59053(15) 0.0315(4) Uani 1 1 d .
H26 H -0.6478 0.3860 0.6305 0.038 Uiso 1 1 calc R
C27 C -0.48416(19) 0.32138(15) 0.48392(15) 0.0277(4) Uani 1 1 d .
H27 H -0.5560 0.3018 0.4539 0.033 Uiso 1 1 calc R
C28 C -0.24315(18) 0.32912(13) 0.46924(13) 0.0200(3) Uani 1 1 d .

loop_
_atom_site_aniso_label
_atom_site_aniso_U_11
_atom_site_aniso_U_22
_atom_site_aniso_U_33
_atom_site_aniso_U_23
_atom_site_aniso_U_13
_atom_site_aniso_U_12
Si1 0.0180(2) 0.0157(2) 0.0190(2) -0.00013(15) -0.00375(15) -0.00535(15)
N1 0.0199(6) 0.0167(6) 0.0204(6) -0.0009(5) -0.0030(5) -0.0043(5)
N2 0.0320(8) 0.0251(7) 0.0228(7) -0.0004(6) -0.0017(6) -0.0054(6)
N3 0.0195(6) 0.0214(7) 0.0231(7) 0.0017(5) -0.0044(5) -0.0060(5)
N4 0.0287(8) 0.0317(8) 0.0436(9) 0.0117(7) -0.0155(7) -0.0101(6)
N5 0.0213(6) 0.0164(6) 0.0199(6) -0.0014(5) -0.0050(5) -0.0061(5)
N6 0.0237(7) 0.0196(6) 0.0221(7) -0.0019(5) -0.0043(5) -0.0056(5)
N7 0.0218(6) 0.0171(6) 0.0207(6) -0.0013(5) -0.0057(5) -0.0064(5)
N8 0.0216(7) 0.0210(7) 0.0256(7) -0.0025(5) -0.0043(5) -0.0048(5)
C1 0.0219(8) 0.0215(8) 0.0231(8) 0.0013(6) -0.0050(6) -0.0076(6)
C2 0.0300(9) 0.0186(8) 0.0282(9) 0.0022(6) -0.0073(7) -0.0088(6)
C3 0.0307(9) 0.0184(8) 0.0269(8) -0.0010(6) -0.0088(7) -0.0057(6)
C4 0.0459(11) 0.0190(8) 0.0349(10) -0.0054(7) -0.0073(8) -0.0029(8)
C5 0.0464(11) 0.0309(10) 0.0299(10) -0.0114(8) 0.0001(8) 0.0027(8)
C6 0.0403(10) 0.0323(10) 0.0246(9) -0.0038(7) 0.0003(8) -0.0029(8)
C7 0.0233(8) 0.0195(7) 0.0211(8) -0.0026(6) -0.0061(6) -0.0037(6)
C8 0.0256(8) 0.0195(7) 0.0223(8) -0.0031(6) -0.0015(6) -0.0080(6)
C9 0.0244(8) 0.0272(8) 0.0286(8) -0.0048(7) -0.0019(7) -0.0110(7)
C10 0.0211(8) 0.0291(9) 0.0232(8) -0.0087(7) -0.0036(6) -0.0066(7)
C11 0.0208(8) 0.0369(10) 0.0347(9) -0.0099(8) -0.0080(7) -0.0040(7)
C12 0.0287(9) 0.0351(10) 0.0436(11) -0.0022(8) -0.0178(8) 0.0006(8)
C13 0.0373(10) 0.0326(10) 0.0487(12) 0.0126(9) -0.0200(9) -0.0080(8)
C14 0.0207(8) 0.0232(8) 0.0249(8) -0.0012(6) -0.0073(6) -0.0049(6)
C15 0.0238(8) 0.0251(8) 0.0216(8) -0.0017(6) -0.0049(6) -0.0107(6)
C16 0.0239(8) 0.0304(9) 0.0220(8) 0.0013(6) -0.0076(6) -0.0092(7)
C17 0.0181(7) 0.0250(8) 0.0193(7) 0.0007(6) -0.0027(6) -0.0049(6)
C18 0.0266(8) 0.0267(9) 0.0249(8) 0.0044(7) -0.0061(7) -0.0023(7)
C19 0.0340(9) 0.0188(8) 0.0289(9) 0.0019(7) -0.0036(7) -0.0043(7)
C20 0.0302(9) 0.0194(8) 0.0269(8) -0.0029(6) -0.0027(7) -0.0079(7)
C21 0.0181(7) 0.0165(7) 0.0189(7) 0.0016(6) -0.0017(6) -0.0047(6)
C22 0.0305(9) 0.0181(7) 0.0270(8) 0.0010(6) -0.0120(7) -0.0103(6)
C23 0.0388(10) 0.0203(8) 0.0229(8) -0.0017(6) -0.0099(7) -0.0089(7)
C24 0.0331(9) 0.0166(7) 0.0190(7) 0.0002(6) -0.0044(6) -0.0047(6)
C25 0.0361(10) 0.0244(8) 0.0229(8) -0.0046(7) 0.0007(7) -0.0029(7)
C26 0.0243(9) 0.0270(9) 0.0318(9) -0.0018(7) 0.0055(7) -0.0035(7)
C27 0.0213(8) 0.0244(8) 0.0349(9) -0.0003(7) -0.0049(7) -0.0062(7)
C28 0.0228(8) 0.0148(7) 0.0194(7) 0.0010(6) -0.0033(6) -0.0041(6)

loop_
_atom_type_symbol
_atom_type_description
_atom_type_scat_dispersion_real
_atom_type_scat_dispersion_imag
_atom_type_scat_source
C C 0.0033 0.0016 'International Tables Vol C Tables 4.2.6.8 and 6.1.1.4'
H H 0.0000 0.0000 'International Tables Vol C Tables 4.2.6.8 and 6.1.1.4'
N N 0.0061 0.0033 'International Tables Vol C Tables 4.2.6.8 and 6.1.1.4'
Si Si 0.0817 0.0704 'International Tables Vol C Tables 4.2.6.8 and 6.1.1.4'

loop_
_geom_angle_atom_site_label_1
_geom_angle_atom_site_label_2
_geom_angle_atom_site_label_3
_geom_angle
N1 Si1 N7 109.39(6)
N1 Si1 N5 109.46(6)
N7 Si1 N5 110.03(6)
N1 Si1 N3 110.14(6)
N7 Si1 N3 107.13(7)
N5 Si1 N3 110.64(6)
C7 N1 C1 105.83(12)
C7 N1 Si1 123.48(11)
C1 N1 Si1 126.15(11)
C7 N2 C6 113.55(15)
C8 N3 C14 105.86(13)
C8 N3 Si1 129.32(11)
C14 N3 Si1 124.50(11)
C14 N4 C13 113.52(16)
C21 N5 C15 106.13(12)
C21 N5 Si1 125.46(11)
C15 N5 Si1 127.51(11)
C21 N6 C20 113.83(14)
C28 N7 C22 106.22(13)
C28 N7 Si1 126.19(11)
C22 N7 Si1 127.23(11)
C28 N8 C27 113.76(14)
C2 C1 N1 111.30(14)
C2 C1 H1 124.4
N1 C1 H1 124.4
C1 C2 C3 107.23(14)
C1 C2 H2 126.4
C3 C2 H2 126.4
C4 C3 C7 116.66(16)
C4 C3 C2 136.70(16)
C7 C3 C2 106.60(14)
C5 C4 C3 117.13(17)
C5 C4 H4 121.4
C3 C4 H4 121.4
C4 C5 C6 120.66(17)
C4 C5 H5 119.7
C6 C5 H5 119.7
N2 C6 C5 124.17(17)
N2 C6 H6 117.9
C5 C6 H6 117.9
N2 C7 N1 123.13(14)
N2 C7 C3 127.84(15)
N1 C7 C3 109.02(14)
C9 C8 N3 111.36(14)
C9 C8 H8 124.3
N3 C8 H8 124.3
C8 C9 C10 107.15(15)
C8 C9 H9 126.4
C10 C9 H9 126.4
C11 C10 C14 116.72(16)
C11 C10 C9 136.55(16)
C14 C10 C9 106.73(14)
C12 C11 C10 117.20(17)
C12 C11 H11 121.4
C10 C11 H11 121.4
C11 C12 C13 120.34(16)
C11 C12 H12 119.8
C13 C12 H12 119.8
N4 C13 C12 124.46(18)
N4 C13 H13 117.8
C12 C13 H13 117.8
N4 C14 C10 127.71(15)
N4 C14 N3 123.40(14)
C10 C14 N3 108.88(14)
C16 C15 N5 110.98(14)
C16 C15 H15 124.5
N5 C15 H15 124.5
C15 C16 C17 107.47(14)
C15 C16 H16 126.3
C17 C16 H16 126.3
C18 C17 C21 116.51(15)
C18 C17 C16 137.29(15)
C21 C17 C16 106.19(13)
C19 C18 C17 117.63(15)
C19 C18 H18 121.2
C17 C18 H18 121.2
C18 C19 C20 120.27(15)
C18 C19 H19 119.9
C20 C19 H19 119.9
N6 C20 C19 124.41(16)
N6 C20 H20 117.8
C19 C20 H20 117.8
N6 C21 N5 123.41(13)
N6 C21 C17 127.36(14)
N5 C21 C17 109.23(13)
C23 C22 N7 110.97(15)
C23 C22 H22 124.5
N7 C22 H22 124.5
C22 C23 C24 107.32(14)
C22 C23 H23 126.3
C24 C23 H23 126.3
C25 C24 C28 116.58(16)
C25 C24 C23 136.95(16)
C28 C24 C23 106.46(14)
C26 C25 C24 117.35(16)
C26 C25 H25 121.3
C24 C25 H25 121.3
C25 C26 C27 120.48(16)
C25 C26 H26 119.8
C27 C26 H26 119.8
N8 C27 C26 124.31(17)
N8 C27 H27 117.8
C26 C27 H27 117.8
N8 C28 N7 123.48(14)
N8 C28 C24 127.51(15)
N7 C28 C24 109.01(14)

loop_
_geom_bond_atom_site_label_1
_geom_bond_atom_site_label_2
_geom_bond_distance
Si1 N1 1.7280(13)
Si1 N7 1.7305(13)
Si1 N5 1.7337(13)
Si1 N3 1.7346(14)
N1 C7 1.401(2)
N1 C1 1.407(2)
N2 C7 1.331(2)
N2 C6 1.347(2)
N3 C8 1.399(2)
N3 C14 1.405(2)
N4 C14 1.330(2)
N4 C13 1.340(2)
N5 C21 1.3977(19)
N5 C15 1.401(2)
N6 C21 1.335(2)
N6 C20 1.343(2)
N7 C28 1.395(2)
N7 C22 1.405(2)
N8 C28 1.329(2)
N8 C27 1.342(2)
C1 C2 1.350(2)
C1 H1 0.9500
C2 C3 1.437(2)
C2 H2 0.9500
C3 C4 1.396(2)
C3 C7 1.409(2)
C4 C5 1.389(3)
C4 H4 0.9500
C5 C6 1.392(3)
C5 H5 0.9500
C6 H6 0.9500
C8 C9 1.352(2)
C8 H8 0.9500
C9 C10 1.434(2)
C9 H9 0.9500
C10 C11 1.397(2)
C10 C14 1.404(2)
C11 C12 1.383(3)
C11 H11 0.9500
C12 C13 1.395(3)
C12 H12 0.9500
C13 H13 0.9500
C15 C16 1.354(2)
C15 H15 0.9500
C16 C17 1.437(2)
C16 H16 0.9500
C17 C18 1.400(2)
C17 C21 1.408(2)
C18 C19 1.384(3)
C18 H18 0.9500
C19 C20 1.392(2)
C19 H19 0.9500
C20 H20 0.9500
C22 C23 1.355(2)
C22 H22 0.9500
C23 C24 1.435(3)
C23 H23 0.9500
C24 C25 1.397(2)
C24 C28 1.413(2)
C25 C26 1.382(3)
C25 H25 0.9500
C26 C27 1.396(2)
C26 H26 0.9500
C27 H27 0.9500

loop_
_geom_torsion_atom_site_label_1
_geom_torsion_atom_site_label_2
_geom_torsion_atom_site_label_3
_geom_torsion_atom_site_label_4
_geom_torsion
N7 Si1 N1 C7 -160.63(12)
N5 Si1 N1 C7 78.74(13)
N3 Si1 N1 C7 -43.12(14)
N7 Si1 N1 C1 -8.01(15)
N5 Si1 N1 C1 -128.64(13)
N3 Si1 N1 C1 109.49(13)
N1 Si1 N3 C8 140.53(13)
N7 Si1 N3 C8 -100.58(14)
N5 Si1 N3 C8 19.37(16)
N1 Si1 N3 C14 -32.02(15)
N7 Si1 N3 C14 86.87(14)
N5 Si1 N3 C14 -153.18(12)
N1 Si1 N5 C21 169.46(12)
N7 Si1 N5 C21 49.21(14)
N3 Si1 N5 C21 -68.98(14)
N1 Si1 N5 C15 1.90(15)
N7 Si1 N5 C15 -118.34(13)
N3 Si1 N5 C15 123.46(13)
N1 Si1 N7 C28 -61.15(13)
N5 Si1 N7 C28 59.13(14)
N3 Si1 N7 C28 179.47(12)
N1 Si1 N7 C22 126.63(13)
N5 Si1 N7 C22 -113.08(13)
N3 Si1 N7 C22 7.25(14)
C7 N1 C1 C2 -1.64(18)
Si1 N1 C1 C2 -158.14(12)
N1 C1 C2 C3 1.27(19)
C1 C2 C3 C4 176.9(2)
C1 C2 C3 C7 -0.40(19)
C7 C3 C4 C5 0.3(3)
C2 C3 C4 C5 -176.8(2)
C3 C4 C5 C6 -0.3(3)
C7 N2 C6 C5 0.4(3)
C4 C5 C6 N2 -0.1(3)
C6 N2 C7 N1 177.99(16)
C6 N2 C7 C3 -0.4(3)
C1 N1 C7 N2 -177.30(15)
Si1 N1 C7 N2 -20.0(2)
C1 N1 C7 C3 1.34(17)
Si1 N1 C7 C3 158.63(12)
C4 C3 C7 N2 0.0(3)
C2 C3 C7 N2 177.94(16)
C4 C3 C7 N1 -178.52(15)
C2 C3 C7 N1 -0.61(18)
C14 N3 C8 C9 -0.21(18)
Si1 N3 C8 C9 -173.83(12)
N3 C8 C9 C10 0.93(19)
C8 C9 C10 C11 178.99(19)
C8 C9 C10 C14 -1.29(18)
C14 C10 C11 C12 0.2(2)
C9 C10 C11 C12 179.91(19)
C10 C11 C12 C13 -1.2(3)
C14 N4 C13 C12 1.5(3)
C11 C12 C13 N4 0.3(3)
C13 N4 C14 C10 -2.7(3)
C13 N4 C14 N3 178.36(16)
C11 C10 C14 N4 1.9(3)
C9 C10 C14 N4 -177.90(17)
C11 C10 C14 N3 -179.04(14)
C9 C10 C14 N3 1.18(18)
C8 N3 C14 N4 178.50(16)
Si1 N3 C14 N4 -7.5(2)
C8 N3 C14 C10 -0.63(17)
Si1 N3 C14 C10 173.39(11)
C21 N5 C15 C16 -0.21(17)
Si1 N5 C15 C16 169.26(11)
N5 C15 C16 C17 0.11(19)
C15 C16 C17 C18 178.68(19)
C15 C16 C17 C21 0.03(18)
C21 C17 C18 C19 -0.3(2)
C16 C17 C18 C19 -178.83(18)
C17 C18 C19 C20 0.2(3)
C21 N6 C20 C19 -0.4(2)
C18 C19 C20 N6 0.1(3)
C20 N6 C21 N5 179.35(14)
C20 N6 C21 C17 0.4(2)
C15 N5 C21 N6 -178.92(14)
Si1 N5 C21 N6 11.3(2)
C15 N5 C21 C17 0.22(16)
Si1 N5 C21 C17 -169.52(11)
C18 C17 C21 N6 0.0(2)
C16 C17 C21 N6 178.94(15)
C18 C17 C21 N5 -179.13(14)
C16 C17 C21 N5 -0.16(17)
C28 N7 C22 C23 0.95(17)
Si1 N7 C22 C23 174.42(11)
N7 C22 C23 C24 -0.12(18)
C22 C23 C24 C25 -179.22(19)
C22 C23 C24 C28 -0.75(17)
C28 C24 C25 C26 -0.7(2)
C23 C24 C25 C26 177.69(18)
C24 C25 C26 C27 0.2(2)
C28 N8 C27 C26 -0.4(2)
C25 C26 C27 N8 0.4(3)
C27 N8 C28 N7 -179.58(14)
C27 N8 C28 C24 -0.1(2)
C22 N7 C28 N8 178.13(14)
Si1 N7 C28 N8 4.6(2)
C22 N7 C28 C24 -1.42(16)
Si1 N7 C28 C24 -174.97(10)
C25 C24 C28 N8 0.7(2)
C23 C24 C28 N8 -178.17(15)
C25 C24 C28 N7 -179.81(14)
C23 C24 C28 N7 1.36(17)
